data_7237485
loop_
_publ_author_name
'Tao, Chen-Lei'
'Ying, Yan-Mei'
'Wang, Hui'
'Chen, Bin'
'Zhu, Gen-Ping'
'Song, Yan-Jiang'
'Liu, Xun-Gao'
'Zhao, Zujin'
'Shen, Liang'
'Tang, Ben Zhong'

_publ_section_title
;
 Nonwoven fabric coated with a tetraphenylethene-based luminescent
 metal--organic framework for selective and sensitive sensing of
 nitrobenzene and ammonia
;
_journal_issue 45
_journal_name_full 'Journal of Materials Chemistry C'
_journal_page_first 12371
_journal_paper_doi 10.1039/C8TC03587C
_journal_volume 6
_journal_year 2018
_chemical_formula_moiety 'C64 H40 N2 O8 Zn2'
_chemical_formula_sum 'C64 H40 N2 O8 Zn2'
_chemical_formula_weight 1095.72
_space_group_IT_number 2
_space_group_name_Hall '-P 1'
_space_group_name_H-M_alt 'P -1'
_symmetry_cell_setting triclinic
_symmetry_space_group_name_Hall '-P 1'
_symmetry_space_group_name_H-M 'P -1'
_atom_sites_solution_hydrogens geom
_atom_sites_solution_primary direct
_atom_sites_solution_secondary difmap
_audit_creation_method SHELXL-97
_audit_update_record
;
2018-07-10 deposited with the CCDC.
2018-10-29 downloaded from the CCDC.
;
_cell_angle_alpha 90.103(2)
_cell_angle_beta 99.673(2)
_cell_angle_gamma 90.989(2)
_cell_formula_units_Z 2
_cell_length_a 14.0216(6)
_cell_length_b 16.0891(7)
_cell_length_c 20.4898(9)
_cell_measurement_reflns_used 9939
_cell_measurement_temperature 173(2)
_cell_measurement_theta_max 25.39
_cell_measurement_theta_min 3.03
_cell_volume 4555.9(3)
_computing_structure_refinement 'SHELXL-97 (Sheldrick, 2008)'
_computing_structure_solution 'SHELXS-97 (Sheldrick, 2008)'
_diffrn_ambient_temperature 173(2)
_diffrn_measured_fraction_theta_full 0.946
_diffrn_measured_fraction_theta_max 0.946
_diffrn_measurement_device_type 'PHOTON 100 CMOS detector'
_diffrn_measurement_method 'omega scan'
_diffrn_radiation_monochromator 'TRIUMPH curved crystal monochromator'
_diffrn_radiation_source 'fine-focus sealed tube'
_diffrn_radiation_type MoK\a
_diffrn_radiation_wavelength 0.71073
_diffrn_reflns_av_R_equivalents 0.0798
_diffrn_reflns_av_sigmaI/netI 0.1392
_diffrn_reflns_limit_h_max 16
_diffrn_reflns_limit_h_min -14
_diffrn_reflns_limit_k_max 19
_diffrn_reflns_limit_k_min -19
_diffrn_reflns_limit_l_max 24
_diffrn_reflns_limit_l_min -24
_diffrn_reflns_number 33772
_diffrn_reflns_theta_full 25.00
_diffrn_reflns_theta_max 25.00
_diffrn_reflns_theta_min 2.99
_exptl_absorpt_coefficient_mu 0.561
_exptl_absorpt_correction_T_max 0.9206
_exptl_absorpt_correction_T_min 0.8818
_exptl_absorpt_correction_type multi-scan
_exptl_absorpt_process_details 'SADABS (Bruker, 2000)'
_exptl_crystal_density_diffrn 0.799
_exptl_crystal_density_method 'not measured'
_exptl_crystal_F_000 1124
_exptl_crystal_size_max 0.23
_exptl_crystal_size_mid 0.20
_exptl_crystal_size_min 0.15
_platon_squeeze_details
;
;
_refine_diff_density_max 1.415
_refine_diff_density_min -1.272
_refine_diff_density_rms 0.103
_refine_ls_extinction_method none
_refine_ls_goodness_of_fit_ref 1.033
_refine_ls_hydrogen_treatment constr
_refine_ls_matrix_type full
_refine_ls_number_parameters 1022
_refine_ls_number_reflns 15177
_refine_ls_number_restraints 8119
_refine_ls_restrained_S_all 0.869
_refine_ls_R_factor_all 0.1468
_refine_ls_R_factor_gt 0.0929
_refine_ls_shift/su_max 0.001
_refine_ls_shift/su_mean 0.000
_refine_ls_structure_factor_coef Fsqd
_refine_ls_weighting_details 'calc w=1/[\s^2^(Fo^2^)+(0.1264P)^2^+0.0000P] where P=(Fo^2^+2Fc^2^)/3'
_refine_ls_weighting_scheme calc
_refine_ls_wR_factor_gt 0.2268
_refine_ls_wR_factor_ref 0.2528
_reflns_number_gt 8063
_reflns_number_total 15177
_reflns_threshold_expression >2sigma(I)
_cod_data_source_file c8tc03587c2.cif
_cod_data_source_block 1
_cod_depositor_comments
;
The following automatic conversions were performed:

data item '_symmetry_cell_setting' value 'Triclinic' was changed to
'triclinic' in accordance with the
/home/saulius/struct/COD-crude-data/automatic-downloads/DataCite-retrospective/RSC/depositions/lib/dictionaries/cif_core.dic
dictionary named 'cif_core.dic' version 2.4.2 last updated on
2011-04-26.

Automatic conversion script
Id: cif_fix_values 6909 2019-04-08 15:41:33Z antanas 
;
_cod_original_sg_symbol_Hall '-P 1   '
_cod_original_sg_symbol_H-M 'P-1   '
_cod_database_code 7237485

loop_
_symmetry_equiv_pos_as_xyz
'x, y, z'
'-x, -y, -z'

loop_
_atom_site_label
_atom_site_type_symbol
_atom_site_fract_x
_atom_site_fract_y
_atom_site_fract_z
_atom_site_U_iso_or_equiv
_atom_site_adp_type
_atom_site_occupancy
_atom_site_symmetry_multiplicity
_atom_site_calc_flag
_atom_site_refinement_flags
_atom_site_disorder_group
C16 C 1.0854(4) 1.1223(4) 0.4963(3) 0.0352(13) Uani 1 1 d . .
H16A H 1.0420 1.0894 0.4657 0.042 Uiso 1 1 calc R .
C17 C 1.1831(4) 1.1219(4) 0.4912(3) 0.0408(15) Uani 1 1 d . .
H17A H 1.2050 1.0890 0.4582 0.049 Uiso 1 1 calc R .
C18 C 1.2475(4) 1.1694(3) 0.5341(3) 0.0338(13) Uani 1 1 d . .
C19 C 1.2110(4) 1.2126(4) 0.5829(3) 0.0416(15) Uani 1 1 d . .
H19A H 1.2534 1.2440 0.6152 0.050 Uiso 1 1 calc R .
C20 C 1.1130(4) 1.2098(4) 0.5845(3) 0.0446(15) Uani 1 1 d . .
H20A H 1.0894 1.2408 0.6177 0.053 Uiso 1 1 calc R .
C21 C 1.5080(4) 1.2339(4) 0.5488(3) 0.0496(17) Uani 1 1 d . .
H21A H 1.5474 1.2807 0.5645 0.059 Uiso 1 1 calc R .
C22 C 1.4130(5) 1.2370(4) 0.5548(4) 0.0586(19) Uani 1 1 d . .
H22A H 1.3882 1.2833 0.5750 0.070 Uiso 1 1 calc R .
C23 C 1.3537(4) 1.1707(3) 0.5307(3) 0.0292(12) Uani 1 1 d . .
C24 C 1.3934(4) 1.1082(4) 0.4997(4) 0.0559(19) Uani 1 1 d . .
H24A H 1.3538 1.0637 0.4793 0.067 Uiso 1 1 calc R .
C25 C 1.4930(5) 1.1101(4) 0.4981(4) 0.062(2) Uani 1 1 d . .
H25A H 1.5205 1.0649 0.4784 0.074 Uiso 1 1 calc R .
C1' C 0.7671(6) 0.7095(4) 0.0264(3) 0.0341(18) Uani 0.456(2) 1 d PDU 1
C2' C 0.7799(6) 0.6260(4) 0.0326(3) 0.0355(18) Uani 0.456(2) 1 d PDU 1
C3E C 0.7586(4) 0.7649(3) 0.0849(2) 0.037(2) Uani 0.456(2) 1 d PGDU 1
C4E C 0.8206(5) 0.8335(4) 0.0974(2) 0.040(2) Uani 0.456(2) 1 d PGDU 1
H4EA H 0.8655 0.8459 0.0686 0.048 Uiso 0.456(2) 1 calc PR 1
C5E C 0.8171(4) 0.8841(3) 0.1520(2) 0.041(2) Uani 0.456(2) 1 d PGDU 1
H5EA H 0.8594 0.9311 0.1605 0.049 Uiso 0.456(2) 1 calc PR 1
C6E C 0.7515(3) 0.8661(2) 0.19407(18) 0.0369(19) Uani 0.456(2) 1 d PGDU 1
C7E C 0.6895(4) 0.7974(3) 0.1816(2) 0.035(2) Uani 0.456(2) 1 d PGDU 1
H7EA H 0.6447 0.7851 0.2104 0.042 Uiso 0.456(2) 1 calc PR 1
C8E C 0.6931(4) 0.7468(3) 0.1270(3) 0.036(2) Uani 0.456(2) 1 d PGDU 1
H8EA H 0.6507 0.6999 0.1185 0.044 Uiso 0.456(2) 1 calc PR 1
C9E C 0.7718(6) 1.0087(4) 0.3740(2) 0.0262(18) Uani 0.456(2) 1 d PGDU 1
C10E C 0.8544(5) 0.9930(5) 0.3471(3) 0.030(2) Uani 0.456(2) 1 d PGDU 1
H10A H 0.9156 1.0141 0.3683 0.035 Uiso 0.456(2) 1 calc PR 1
C11E C 0.8476(4) 0.9465(4) 0.2892(2) 0.032(2) Uani 0.456(2) 1 d PGDU 1
H11A H 0.9040 0.9357 0.2709 0.039 Uiso 0.456(2) 1 calc PR 1
C12E C 0.7581(4) 0.9157(3) 0.25820(19) 0.033(2) Uani 0.456(2) 1 d PGDU 1
C13E C 0.6755(4) 0.9314(4) 0.2851(3) 0.033(2) Uani 0.456(2) 1 d PGDU 1
H13A H 0.6144 0.9104 0.2639 0.039 Uiso 0.456(2) 1 calc PR 1
C14E C 0.6824(5) 0.9779(4) 0.3429(3) 0.028(2) Uani 0.456(2) 1 d PGDU 1
H14A H 0.6259 0.9887 0.3613 0.034 Uiso 0.456(2) 1 calc PR 1
C15E C 0.7768(10) 1.0606(7) 0.4368(5) 0.0241(19) Uani 0.456(2) 1 d PDU 1
O1E O 0.8597(10) 1.0775(9) 0.4681(7) 0.029(2) Uani 0.456(2) 1 d PDU 1
O2E O 0.6976(10) 1.0792(8) 0.4542(6) 0.028(3) Uani 0.456(2) 1 d PDU 1
C3F C 0.7731(5) 0.7544(3) -0.0377(2) 0.0348(19) Uani 0.456(2) 1 d PGDU 1
C4F C 0.8515(5) 0.7438(4) -0.0703(3) 0.042(2) Uani 0.456(2) 1 d PGDU 1
H4FA H 0.9029 0.7088 -0.0518 0.050 Uiso 0.456(2) 1 calc PR 1
C5F C 0.8547(4) 0.7844(3) -0.1297(2) 0.043(2) Uani 0.456(2) 1 d PGDU 1
H5FA H 0.9082 0.7772 -0.1519 0.052 Uiso 0.456(2) 1 calc PR 1
C6F C 0.7795(4) 0.8357(2) -0.1566(2) 0.0415(19) Uani 0.456(2) 1 d PGDU 1
C7F C 0.7011(4) 0.8463(4) -0.1241(3) 0.045(2) Uani 0.456(2) 1 d PGDU 1
H7FA H 0.6498 0.8814 -0.1425 0.054 Uiso 0.456(2) 1 calc PR 1
C8F C 0.6979(5) 0.8057(4) -0.0647(3) 0.044(2) Uani 0.456(2) 1 d PGDU 1
H8FA H 0.6444 0.8130 -0.0425 0.052 Uiso 0.456(2) 1 calc PR 1
C9F C 0.7965(7) 0.9873(4) -0.3269(3) 0.0359(17) Uani 0.456(2) 1 d PGDU 1
C10F C 0.8802(6) 0.9531(5) -0.2919(3) 0.040(2) Uani 0.456(2) 1 d PGDU 1
H10B H 0.9408 0.9640 -0.3053 0.048 Uiso 0.456(2) 1 calc PR 1
C11F C 0.8751(5) 0.9028(4) -0.2375(3) 0.043(2) Uani 0.456(2) 1 d PGDU 1
H11B H 0.9323 0.8795 -0.2136 0.052 Uiso 0.456(2) 1 calc PR 1
C12F C 0.7864(4) 0.8868(3) -0.2179(2) 0.0425(18) Uani 0.456(2) 1 d PGDU 1
C13F C 0.7027(5) 0.9211(4) -0.2528(3) 0.042(2) Uani 0.456(2) 1 d PGDU 1
H13B H 0.6421 0.9101 -0.2394 0.051 Uiso 0.456(2) 1 calc PR 1
C14F C 0.7078(7) 0.9713(5) -0.3073(3) 0.042(2) Uani 0.456(2) 1 d PGDU 1
H14B H 0.6506 0.9947 -0.3311 0.050 Uiso 0.456(2) 1 calc PR 1
C15F C 0.8000(9) 1.0470(7) -0.3835(5) 0.0337(17) Uani 0.456(2) 1 d PDU 1
O1F O 0.8816(10) 1.0627(9) -0.3996(7) 0.033(3) Uani 0.456(2) 1 d PDU 1
O2F O 0.7199(10) 1.0816(7) -0.4073(6) 0.038(3) Uani 0.456(2) 1 d PDU 1
C3G C 0.7848(5) 0.5799(3) 0.0974(2) 0.0372(18) Uani 0.456(2) 1 d PGDU 1
C4G C 0.8397(5) 0.6100(3) 0.1557(3) 0.039(2) Uani 0.456(2) 1 d PGDU 1
H4GA H 0.8757 0.6605 0.1555 0.047 Uiso 0.456(2) 1 calc PR 1
C5G C 0.8420(5) 0.5662(3) 0.2143(2) 0.041(2) Uani 0.456(2) 1 d PGDU 1
H5GA H 0.8795 0.5867 0.2542 0.049 Uiso 0.456(2) 1 calc PR 1
C6G C 0.7893(4) 0.4922(3) 0.2146(2) 0.0409(18) Uani 0.456(2) 1 d PGDU 1
C7G C 0.7343(5) 0.4621(3) 0.1563(2) 0.046(2) Uani 0.456(2) 1 d PGDU 1
H7GA H 0.6983 0.4116 0.1565 0.056 Uiso 0.456(2) 1 calc PR 1
C8G C 0.7321(5) 0.5060(4) 0.0977(2) 0.046(2) Uani 0.456(2) 1 d PGDU 1
H8GA H 0.6945 0.4854 0.0578 0.055 Uiso 0.456(2) 1 calc PR 1
C9G C 0.7918(7) 0.3436(4) 0.3889(3) 0.0399(18) Uani 0.456(2) 1 d PGDU 1
C10G C 0.7070(6) 0.3524(4) 0.3436(3) 0.045(2) Uani 0.456(2) 1 d PGDU 1
H10C H 0.6492 0.3248 0.3507 0.054 Uiso 0.456(2) 1 calc PR 1
C11G C 0.7068(5) 0.4016(4) 0.2879(3) 0.046(2) Uani 0.456(2) 1 d PGDU 1
H11C H 0.6488 0.4076 0.2569 0.056 Uiso 0.456(2) 1 calc PR 1
C12G C 0.7913(4) 0.4419(3) 0.2775(2) 0.0426(18) Uani 0.456(2) 1 d PGDU 1
C13G C 0.8761(5) 0.4331(4) 0.3228(2) 0.042(2) Uani 0.456(2) 1 d PGDU 1
H13C H 0.9339 0.4607 0.3157 0.050 Uiso 0.456(2) 1 calc PR 1
C14G C 0.8764(6) 0.3839(5) 0.3786(3) 0.041(2) Uani 0.456(2) 1 d PGDU 1
H14C H 0.9343 0.3779 0.4096 0.049 Uiso 0.456(2) 1 calc PR 1
C15G C 0.7923(10) 0.2860(7) 0.4471(5) 0.0370(18) Uani 0.456(2) 1 d PDU 1
O1G O 0.8742(11) 0.2707(10) 0.4825(8) 0.037(2) Uani 0.456(2) 1 d PDU 1
O2G O 0.7126(10) 0.2516(7) 0.4544(6) 0.030(2) Uani 0.456(2) 1 d PDU 1
C3H C 0.7889(5) 0.5712(3) -0.0261(2) 0.0393(19) Uani 0.456(2) 1 d PGDU 1
C4H C 0.8662(5) 0.5180(4) -0.0243(2) 0.045(2) Uani 0.456(2) 1 d PGDU 1
H4HA H 0.9143 0.5153 0.0143 0.054 Uiso 0.456(2) 1 calc PR 1
C5H C 0.8733(4) 0.4686(4) -0.0789(3) 0.044(2) Uani 0.456(2) 1 d PGDU 1
H5HA H 0.9262 0.4321 -0.0777 0.053 Uiso 0.456(2) 1 calc PR 1
C6H C 0.8030(4) 0.4724(3) -0.1354(2) 0.0395(18) Uani 0.456(2) 1 d PGDU 1
C7H C 0.7257(4) 0.5257(4) -0.1372(3) 0.045(2) Uani 0.456(2) 1 d PGDU 1
H7HA H 0.6776 0.5283 -0.1758 0.054 Uiso 0.456(2) 1 calc PR 1
C8H C 0.7186(4) 0.5751(4) -0.0826(3) 0.043(2) Uani 0.456(2) 1 d PGDU 1
H8HA H 0.6657 0.6115 -0.0838 0.052 Uiso 0.456(2) 1 calc PR 1
C9H C 0.8182(8) 0.3165(5) -0.3039(3) 0.0351(18) Uani 0.456(2) 1 d PGDU 1
C10H C 0.9018(7) 0.3549(6) -0.2701(4) 0.039(2) Uani 0.456(2) 1 d PGDU 1
H10D H 0.9620 0.3466 -0.2843 0.046 Uiso 0.456(2) 1 calc PR 1
C11H C 0.8971(6) 0.4054(5) -0.2157(3) 0.040(2) Uani 0.456(2) 1 d PGDU 1
H11D H 0.9542 0.4316 -0.1926 0.048 Uiso 0.456(2) 1 calc PR 1
C12H C 0.8089(5) 0.4174(3) -0.1949(2) 0.0401(18) Uani 0.456(2) 1 d PGDU 1
C13H C 0.7254(6) 0.3791(4) -0.2287(3) 0.042(2) Uani 0.456(2) 1 d PGDU 1
H13D H 0.6651 0.3873 -0.2145 0.051 Uiso 0.456(2) 1 calc PR 1
C14H C 0.7300(7) 0.3286(5) -0.2831(3) 0.040(2) Uani 0.456(2) 1 d PGDU 1
H14D H 0.6729 0.3024 -0.3062 0.047 Uiso 0.456(2) 1 calc PR 1
C15H C 0.8217(11) 0.2593(7) -0.3624(5) 0.0280(19) Uani 0.456(2) 1 d PDU 1
O1H O 0.9028(12) 0.2383(11) -0.3740(7) 0.026(2) Uani 0.456(2) 1 d PDU 1
O2H O 0.7413(12) 0.2317(8) -0.3925(6) 0.030(3) Uani 0.456(2) 1 d PDU 1
C1 C 0.8143(6) 0.7050(4) 0.0326(3) 0.0339(17) Uani 0.544(2) 1 d PDU 2
C2 C 0.8150(6) 0.6206(4) 0.0378(3) 0.0342(17) Uani 0.544(2) 1 d PDU 2
C3A C 0.8125(6) 0.7609(4) 0.0916(3) 0.0372(17) Uani 0.544(2) 1 d PDU 2
C4A C 0.7420(7) 0.8211(6) 0.0892(4) 0.0413(19) Uani 0.544(2) 1 d PDU 2
H4AA H 0.6970 0.8288 0.0496 0.050 Uiso 0.544(2) 1 calc PR 2
C5A C 0.7369(7) 0.8701(6) 0.1442(3) 0.0392(18) Uani 0.544(2) 1 d PDU 2
H5AA H 0.6859 0.9085 0.1427 0.047 Uiso 0.544(2) 1 calc PR 2
C6A C 0.8052(6) 0.8638(5) 0.2018(3) 0.0361(18) Uani 0.544(2) 1 d PDU 2
C7A C 0.8796(7) 0.8083(6) 0.2019(4) 0.042(2) Uani 0.544(2) 1 d PDU 2
H7AA H 0.9291 0.8054 0.2396 0.050 Uiso 0.544(2) 1 calc PR 2
C8A C 0.8832(7) 0.7566(6) 0.1478(3) 0.041(2) Uani 0.544(2) 1 d PDU 2
H8AA H 0.9342 0.7182 0.1493 0.049 Uiso 0.544(2) 1 calc PR 2
C9A C 0.7907(5) 1.0181(4) 0.3706(3) 0.0288(17) Uani 0.544(2) 1 d PGDU 2
C10A C 0.8795(4) 0.9894(5) 0.3594(3) 0.0293(18) Uani 0.544(2) 1 d PGDU 2
H10E H 0.9370 1.0044 0.3889 0.035 Uiso 0.544(2) 1 calc PR 2
C11A C 0.8841(4) 0.9389(5) 0.3050(3) 0.033(2) Uani 0.544(2) 1 d PGDU 2
H11E H 0.9448 0.9192 0.2973 0.039 Uiso 0.544(2) 1 calc PR 2
C12A C 0.8000(4) 0.9170(4) 0.2618(2) 0.0323(18) Uani 0.544(2) 1 d PGDU 2
C13A C 0.7112(4) 0.9457(4) 0.2730(3) 0.036(2) Uani 0.544(2) 1 d PGDU 2
H13E H 0.6537 0.9307 0.2435 0.044 Uiso 0.544(2) 1 calc PR 2
C14A C 0.7065(4) 0.9962(5) 0.3275(3) 0.034(2) Uani 0.544(2) 1 d PGDU 2
H14E H 0.6459 1.0159 0.3351 0.040 Uiso 0.544(2) 1 calc PR 2
C15A C 0.7867(8) 1.0745(6) 0.4302(4) 0.0239(18) Uani 0.544(2) 1 d PDU 2
O1A O 0.8678(9) 1.0959(7) 0.4632(6) 0.030(2) Uani 0.544(2) 1 d PDU 2
O2A O 0.7066(9) 1.0973(6) 0.4412(5) 0.026(2) Uani 0.544(2) 1 d PDU 2
C3B C 0.8108(4) 0.7500(3) -0.03296(19) 0.0368(18) Uani 0.544(2) 1 d PGDU 2
C4B C 0.7428(4) 0.7288(3) -0.0882(2) 0.0403(18) Uani 0.544(2) 1 d PGDU 2
H4BA H 0.6966 0.6856 -0.0855 0.048 Uiso 0.544(2) 1 calc PR 2
C5B C 0.7424(4) 0.7707(3) -0.1475(2) 0.0438(18) Uani 0.544(2) 1 d PGDU 2
H5BA H 0.6959 0.7562 -0.1853 0.053 Uiso 0.544(2) 1 calc PR 2
C6B C 0.8099(3) 0.8340(2) -0.15153(17) 0.0416(18) Uani 0.544(2) 1 d PGDU 2
C7B C 0.8779(4) 0.8552(3) -0.09628(19) 0.046(2) Uani 0.544(2) 1 d PGDU 2
H7BA H 0.9241 0.8984 -0.0990 0.055 Uiso 0.544(2) 1 calc PR 2
C8B C 0.8784(4) 0.8132(3) -0.03700(19) 0.046(2) Uani 0.544(2) 1 d PGDU 2
H8BA H 0.9248 0.8278 0.0008 0.055 Uiso 0.544(2) 1 calc PR 2
C9B C 0.8011(6) 0.9848(4) -0.3257(2) 0.0358(16) Uani 0.544(2) 1 d PGDU 2
C10B C 0.8880(5) 0.9728(4) -0.2831(3) 0.043(2) Uani 0.544(2) 1 d PGDU 2
H10F H 0.9458 0.9988 -0.2920 0.051 Uiso 0.544(2) 1 calc PR 2
C11B C 0.8903(4) 0.9228(4) -0.2277(2) 0.046(2) Uani 0.544(2) 1 d PGDU 2
H11F H 0.9497 0.9147 -0.1986 0.055 Uiso 0.544(2) 1 calc PR 2
C12B C 0.8057(4) 0.8848(2) -0.21471(18) 0.0420(17) Uani 0.544(2) 1 d PGDU 2
C13B C 0.7188(4) 0.8968(3) -0.2572(2) 0.0384(19) Uani 0.544(2) 1 d PGDU 2
H13F H 0.6610 0.8708 -0.2484 0.046 Uiso 0.544(2) 1 calc PR 2
C14B C 0.7165(5) 0.9468(4) -0.3127(2) 0.0366(19) Uani 0.544(2) 1 d PGDU 2
H14F H 0.6572 0.9549 -0.3418 0.044 Uiso 0.544(2) 1 calc PR 2
C15B C 0.8005(8) 1.0443(6) -0.3829(4) 0.0338(16) Uani 0.544(2) 1 d PDU 2
O1B O 0.8817(8) 1.0784(7) -0.3891(6) 0.029(2) Uani 0.544(2) 1 d PDU 2
O2B O 0.7196(7) 1.0603(6) -0.4186(4) 0.0265(19) Uani 0.544(2) 1 d PDU 2
C3C C 0.8084(4) 0.5757(3) 0.10189(19) 0.0368(16) Uani 0.544(2) 1 d PGDU 2
C4C C 0.7467(4) 0.6014(3) 0.1442(2) 0.0395(19) Uani 0.544(2) 1 d PGDU 2
H4CA H 0.7063 0.6478 0.1329 0.047 Uiso 0.544(2) 1 calc PR 2
C5C C 0.7441(4) 0.5591(3) 0.2030(2) 0.0436(19) Uani 0.544(2) 1 d PGDU 2
H5CA H 0.7020 0.5766 0.2319 0.052 Uiso 0.544(2) 1 calc PR 2
C6C C 0.8032(3) 0.4913(2) 0.21951(16) 0.0404(17) Uani 0.544(2) 1 d PGDU 2
C7C C 0.8649(4) 0.4656(3) 0.1772(2) 0.044(2) Uani 0.544(2) 1 d PGDU 2
H7CA H 0.9053 0.4192 0.1885 0.053 Uiso 0.544(2) 1 calc PR 2
C8C C 0.8675(4) 0.5079(3) 0.1184(2) 0.041(2) Uani 0.544(2) 1 d PGDU 2
H8CA H 0.9096 0.4904 0.0895 0.049 Uiso 0.544(2) 1 calc PR 2
C9C C 0.7948(6) 0.3457(3) 0.3942(2) 0.0395(16) Uani 0.544(2) 1 d PGDU 2
C10C C 0.7105(5) 0.3813(4) 0.3616(2) 0.042(2) Uani 0.544(2) 1 d PGDU 2
H10G H 0.6513 0.3726 0.3775 0.050 Uiso 0.544(2) 1 calc PR 2
C11C C 0.7128(4) 0.4296(3) 0.3056(2) 0.043(2) Uani 0.544(2) 1 d PGDU 2
H11G H 0.6552 0.4539 0.2833 0.052 Uiso 0.544(2) 1 calc PR 2
C12C C 0.7995(4) 0.4422(2) 0.28234(17) 0.0437(17) Uani 0.544(2) 1 d PGDU 2
C13C C 0.8838(4) 0.4066(3) 0.3150(2) 0.045(2) Uani 0.544(2) 1 d PGDU 2
H13G H 0.9430 0.4153 0.2991 0.054 Uiso 0.544(2) 1 calc PR 2
C14C C 0.8815(5) 0.3584(4) 0.3709(2) 0.048(2) Uani 0.544(2) 1 d PGDU 2
H14G H 0.9391 0.3341 0.3932 0.057 Uiso 0.544(2) 1 calc PR 2
C15C C 0.7919(8) 0.2881(6) 0.4518(4) 0.0384(17) Uani 0.544(2) 1 d PDU 2
O1C O 0.8712(10) 0.2548(9) 0.4778(7) 0.040(2) Uani 0.544(2) 1 d PDU 2
O2C O 0.7093(9) 0.2715(7) 0.4666(5) 0.036(2) Uani 0.544(2) 1 d PDU 2
C3D C 0.8212(4) 0.5667(3) -0.0216(2) 0.0397(18) Uani 0.544(2) 1 d PGDU 2
C4D C 0.7522(4) 0.5039(3) -0.0389(2) 0.0452(19) Uani 0.544(2) 1 d PGDU 2
H4DA H 0.7032 0.4944 -0.0127 0.054 Uiso 0.544(2) 1 calc PR 2
C5D C 0.7549(4) 0.4550(3) -0.0945(2) 0.0455(19) Uani 0.544(2) 1 d PGDU 2
H5DA H 0.7077 0.4121 -0.1064 0.055 Uiso 0.544(2) 1 calc PR 2
C6D C 0.8265(3) 0.4689(2) -0.13283(18) 0.0402(17) Uani 0.544(2) 1 d PGDU 2
C7D C 0.8955(3) 0.5317(3) -0.1155(2) 0.0390(19) Uani 0.544(2) 1 d PGDU 2
H7DA H 0.9444 0.5411 -0.1417 0.047 Uiso 0.544(2) 1 calc PR 2
C8D C 0.8928(4) 0.5806(3) -0.0599(2) 0.041(2) Uani 0.544(2) 1 d PGDU 2
H8DA H 0.9400 0.6235 -0.0480 0.049 Uiso 0.544(2) 1 calc PR 2
C9D C 0.8237(7) 0.3253(4) -0.3104(3) 0.0347(17) Uani 0.544(2) 1 d PGDU 2
C10D C 0.9110(6) 0.3460(5) -0.2703(3) 0.0382(18) Uani 0.544(2) 1 d PGDU 2
H10H H 0.9702 0.3282 -0.2820 0.046 Uiso 0.544(2) 1 calc PR 2
C11D C 0.9118(5) 0.3927(4) -0.2131(3) 0.0428(19) Uani 0.544(2) 1 d PGDU 2
H11H H 0.9715 0.4068 -0.1857 0.051 Uiso 0.544(2) 1 calc PR 2
C12D C 0.8253(4) 0.4187(3) -0.1959(2) 0.0405(17) Uani 0.544(2) 1 d PGDU 2
C13D C 0.7379(5) 0.3980(4) -0.2360(2) 0.040(2) Uani 0.544(2) 1 d PGDU 2
H13H H 0.6788 0.4158 -0.2242 0.048 Uiso 0.544(2) 1 calc PR 2
C14D C 0.7371(6) 0.3513(4) -0.2932(3) 0.039(2) Uani 0.544(2) 1 d PGDU 2
H14H H 0.6774 0.3372 -0.3206 0.046 Uiso 0.544(2) 1 calc PR 2
C15D C 0.8233(10) 0.2711(7) -0.3714(4) 0.0291(19) Uani 0.544(2) 1 d PDU 2
O1D O 0.9040(10) 0.2504(9) -0.3852(6) 0.035(3) Uani 0.544(2) 1 d PDU 2
O2D O 0.7419(10) 0.2512(7) -0.4036(5) 0.031(2) Uani 0.544(2) 1 d PDU 2
N1 N 1.0492(3) 1.1653(3) 0.5411(2) 0.0271(10) Uani 1 1 d . .
N2 N 1.5503(3) 1.1730(3) 0.5234(2) 0.0311(10) Uani 1 1 d . .
Zn1 Zn 0.90633(4) 1.16577(4) 0.54387(3) 0.02474(18) Uani 1 1 d . .
Zn2 Zn 0.69414(4) 1.16759(4) 0.52275(3) 0.02494(18) Uani 1 1 d . .

loop_
_atom_site_aniso_label
_atom_site_aniso_U_11
_atom_site_aniso_U_22
_atom_site_aniso_U_33
_atom_site_aniso_U_23
_atom_site_aniso_U_13
_atom_site_aniso_U_12
C16 0.013(3) 0.059(4) 0.038(3) -0.012(3) 0.016(2) 0.000(2)
C17 0.029(3) 0.049(4) 0.044(3) -0.022(3) 0.008(3) -0.003(3)
C18 0.033(3) 0.031(3) 0.040(3) -0.001(2) 0.014(3) 0.006(2)
C19 0.014(3) 0.067(4) 0.046(3) -0.019(3) 0.013(2) 0.003(3)
C20 0.037(3) 0.052(4) 0.046(4) -0.018(3) 0.011(3) -0.005(3)
C21 0.024(3) 0.046(4) 0.080(5) -0.020(3) 0.013(3) -0.008(3)
C22 0.039(4) 0.057(4) 0.083(5) -0.024(4) 0.020(4) 0.001(3)
C23 0.020(3) 0.033(3) 0.037(3) -0.005(2) 0.012(2) -0.002(2)
C24 0.030(3) 0.055(4) 0.087(5) -0.025(4) 0.022(3) 0.002(3)
C25 0.041(4) 0.046(4) 0.104(6) -0.021(4) 0.030(4) -0.009(3)
C1' 0.053(4) 0.035(3) 0.016(3) 0.002(3) 0.010(3) 0.003(3)
C2' 0.054(4) 0.034(3) 0.021(3) -0.001(3) 0.010(3) -0.001(3)
C3E 0.053(4) 0.038(4) 0.019(3) -0.002(3) 0.007(4) 0.003(4)
C4E 0.056(4) 0.040(4) 0.027(4) -0.001(4) 0.010(4) 0.005(4)
C5E 0.053(4) 0.043(4) 0.026(4) -0.007(4) 0.006(4) 0.004(4)
C6E 0.047(4) 0.042(3) 0.021(3) -0.010(3) 0.005(4) 0.007(4)
C7E 0.045(5) 0.041(4) 0.019(4) -0.013(4) 0.007(4) 0.004(4)
C8E 0.046(5) 0.042(4) 0.023(4) -0.006(4) 0.010(4) 0.005(4)
C9E 0.028(4) 0.035(3) 0.018(3) -0.009(3) 0.011(3) -0.005(3)
C10E 0.031(4) 0.041(4) 0.017(3) -0.004(3) 0.006(3) -0.005(4)
C11E 0.035(5) 0.045(4) 0.017(4) -0.009(3) 0.006(4) 0.002(4)
C12E 0.039(4) 0.042(3) 0.016(3) -0.009(3) 0.001(3) 0.004(4)
C13E 0.031(5) 0.046(4) 0.024(4) -0.007(4) 0.012(4) -0.002(4)
C14E 0.029(4) 0.039(4) 0.019(4) -0.010(3) 0.008(3) -0.008(4)
C15E 0.024(3) 0.031(4) 0.022(3) -0.003(3) 0.019(3) -0.005(3)
O1E 0.026(4) 0.036(5) 0.029(3) -0.001(4) 0.019(3) -0.011(4)
O2E 0.031(4) 0.036(5) 0.019(4) 0.003(4) 0.009(3) -0.015(4)
C3F 0.051(4) 0.038(3) 0.019(3) 0.004(3) 0.014(3) -0.001(3)
C4F 0.057(4) 0.045(4) 0.023(3) 0.000(3) 0.008(3) 0.003(4)
C5F 0.055(4) 0.050(4) 0.026(4) 0.005(3) 0.012(4) -0.001(4)
C6F 0.057(4) 0.047(4) 0.024(3) 0.008(3) 0.015(3) 0.001(3)
C7F 0.058(5) 0.049(5) 0.030(4) 0.013(4) 0.015(4) 0.003(4)
C8F 0.052(5) 0.046(5) 0.035(4) 0.005(4) 0.015(4) 0.008(4)
C9F 0.042(3) 0.041(3) 0.027(3) 0.004(3) 0.011(3) 0.004(3)
C10F 0.049(4) 0.043(4) 0.028(4) 0.005(3) 0.009(3) -0.005(4)
C11F 0.054(4) 0.046(4) 0.029(4) 0.008(3) 0.003(3) -0.003(4)
C12F 0.055(4) 0.045(3) 0.030(3) 0.009(3) 0.013(3) -0.003(3)
C13F 0.051(4) 0.044(4) 0.036(4) 0.013(3) 0.019(3) -0.001(4)
C14F 0.047(4) 0.045(4) 0.036(4) 0.008(3) 0.014(3) 0.002(4)
C15F 0.038(3) 0.040(3) 0.024(3) -0.002(3) 0.010(3) 0.002(3)
O1F 0.038(4) 0.043(5) 0.021(4) -0.002(4) 0.012(3) -0.001(4)
O2F 0.046(4) 0.037(5) 0.031(4) -0.008(4) 0.007(4) 0.003(4)
C3G 0.053(4) 0.038(3) 0.022(3) 0.003(3) 0.011(3) 0.004(3)
C4G 0.050(4) 0.042(4) 0.027(4) 0.001(3) 0.015(4) 0.006(4)
C5G 0.049(4) 0.044(4) 0.031(4) 0.009(4) 0.010(4) 0.002(4)
C6G 0.049(3) 0.045(3) 0.031(3) 0.014(3) 0.014(3) -0.001(3)
C7G 0.056(5) 0.048(5) 0.035(4) 0.013(4) 0.007(4) -0.002(4)
C8G 0.058(5) 0.046(4) 0.033(4) 0.006(4) 0.004(4) -0.004(4)
C9G 0.040(3) 0.050(3) 0.032(3) 0.017(3) 0.012(3) 0.003(3)
C10G 0.043(4) 0.057(4) 0.037(4) 0.016(4) 0.009(4) 0.006(4)
C11G 0.047(4) 0.055(4) 0.039(4) 0.021(4) 0.014(4) 0.006(4)
C12G 0.046(3) 0.049(3) 0.035(3) 0.018(3) 0.012(3) 0.005(3)
C13G 0.043(4) 0.051(4) 0.034(4) 0.014(4) 0.015(3) 0.004(4)
C14G 0.039(4) 0.050(4) 0.034(4) 0.012(3) 0.010(3) 0.006(4)
C15G 0.038(3) 0.044(3) 0.030(3) 0.007(3) 0.009(3) 0.006(3)
O1G 0.040(4) 0.038(5) 0.036(4) 0.010(4) 0.014(3) 0.008(4)
O2G 0.033(4) 0.035(5) 0.025(4) -0.001(4) 0.011(3) 0.011(4)
C3H 0.055(4) 0.037(3) 0.027(3) -0.010(3) 0.013(3) 0.001(3)
C4H 0.057(4) 0.044(4) 0.036(4) -0.013(3) 0.011(4) 0.001(4)
C5H 0.048(4) 0.048(4) 0.036(4) -0.017(3) 0.007(3) 0.003(4)
C6H 0.039(4) 0.048(3) 0.033(3) -0.020(3) 0.009(3) 0.003(3)
C7H 0.044(4) 0.054(4) 0.037(4) -0.020(4) 0.005(4) 0.005(4)
C8H 0.050(5) 0.046(4) 0.036(4) -0.012(4) 0.011(4) 0.007(4)
C9H 0.029(3) 0.046(3) 0.031(3) -0.018(3) 0.006(3) 0.000(3)
C10H 0.026(4) 0.049(4) 0.042(4) -0.026(3) 0.008(3) 0.005(3)
C11H 0.028(4) 0.046(4) 0.044(4) -0.027(3) -0.001(3) 0.007(3)
C12H 0.034(3) 0.048(3) 0.039(3) -0.024(3) 0.010(3) 0.003(3)
C13H 0.030(4) 0.054(4) 0.045(4) -0.024(4) 0.010(3) -0.003(4)
C14H 0.032(4) 0.052(4) 0.036(4) -0.019(4) 0.010(3) -0.002(4)
C15H 0.029(3) 0.036(4) 0.023(3) -0.006(3) 0.015(3) -0.001(3)
O1H 0.032(3) 0.033(4) 0.018(4) -0.006(4) 0.017(3) 0.000(3)
O2H 0.025(3) 0.039(5) 0.025(4) -0.003(4) 0.004(4) -0.013(4)
C1 0.055(4) 0.032(3) 0.016(3) 0.001(3) 0.012(3) 0.004(3)
C2 0.052(4) 0.032(3) 0.020(3) 0.001(3) 0.010(3) 0.004(3)
C3A 0.057(4) 0.039(3) 0.016(3) -0.001(3) 0.007(3) 0.006(3)
C4A 0.057(4) 0.042(4) 0.023(3) -0.003(3) 0.000(3) 0.014(4)
C5A 0.051(4) 0.043(4) 0.022(3) -0.008(3) 0.000(3) 0.017(3)
C6A 0.050(4) 0.041(3) 0.015(3) -0.005(3) -0.001(3) 0.013(3)
C7A 0.059(5) 0.049(5) 0.018(4) -0.006(4) 0.005(4) 0.009(4)
C8A 0.062(5) 0.043(5) 0.018(4) -0.001(4) 0.007(4) 0.012(4)
C9A 0.028(4) 0.038(3) 0.020(3) -0.009(3) 0.007(3) -0.012(3)
C10A 0.034(4) 0.042(3) 0.015(3) -0.010(3) 0.012(3) 0.000(3)
C11A 0.035(4) 0.043(4) 0.019(4) 0.000(3) 0.002(3) 0.004(4)
C12A 0.039(4) 0.041(3) 0.017(3) -0.009(3) 0.004(3) 0.005(3)
C13A 0.036(4) 0.050(4) 0.023(3) -0.010(3) 0.005(3) -0.002(4)
C14A 0.029(4) 0.047(4) 0.027(3) -0.010(3) 0.008(3) -0.004(3)
C15A 0.026(3) 0.028(3) 0.023(3) -0.006(3) 0.020(3) -0.002(3)
O1A 0.028(4) 0.026(5) 0.035(4) -0.002(3) 0.010(3) -0.016(3)
O2A 0.032(4) 0.034(4) 0.018(4) -0.005(3) 0.020(3) -0.004(4)
C3B 0.057(4) 0.038(3) 0.015(3) 0.001(3) 0.008(3) 0.000(3)
C4B 0.054(4) 0.042(4) 0.026(3) 0.005(3) 0.011(3) -0.001(3)
C5B 0.061(4) 0.047(4) 0.024(3) 0.008(3) 0.009(3) -0.003(3)
C6B 0.058(4) 0.046(3) 0.024(3) 0.008(3) 0.017(3) -0.009(3)
C7B 0.062(5) 0.052(4) 0.025(4) 0.005(4) 0.011(4) -0.012(4)
C8B 0.064(5) 0.051(4) 0.018(4) 0.003(3) -0.003(4) -0.012(4)
C9B 0.042(3) 0.041(3) 0.027(3) 0.004(3) 0.013(3) 0.002(3)
C10B 0.048(4) 0.047(4) 0.032(3) 0.007(3) 0.006(3) -0.004(3)
C11B 0.054(4) 0.049(4) 0.032(3) 0.011(3) 0.003(3) -0.006(3)
C12B 0.055(4) 0.044(3) 0.028(3) 0.009(3) 0.012(3) -0.002(3)
C13B 0.051(4) 0.038(4) 0.030(3) 0.006(3) 0.018(3) -0.004(3)
C14B 0.044(4) 0.038(4) 0.031(3) 0.002(3) 0.016(3) 0.004(3)
C15B 0.038(3) 0.041(3) 0.024(3) -0.002(3) 0.009(3) 0.003(3)
O1B 0.033(3) 0.035(4) 0.023(4) -0.005(3) 0.014(3) 0.004(3)
O2B 0.030(3) 0.032(4) 0.022(3) -0.013(3) 0.015(3) 0.002(3)
C3C 0.051(3) 0.039(3) 0.023(3) 0.003(3) 0.015(3) 0.000(3)
C4C 0.052(4) 0.043(4) 0.027(3) 0.009(3) 0.016(3) 0.009(4)
C5C 0.053(4) 0.047(4) 0.033(4) 0.015(3) 0.013(3) 0.006(4)
C6C 0.049(3) 0.045(3) 0.029(3) 0.017(3) 0.011(3) 0.003(3)
C7C 0.054(4) 0.047(4) 0.032(4) 0.012(4) 0.010(4) 0.002(4)
C8C 0.055(4) 0.042(4) 0.027(4) 0.005(3) 0.010(4) -0.001(4)
C9C 0.039(3) 0.050(3) 0.032(3) 0.018(3) 0.012(3) 0.005(3)
C10C 0.042(4) 0.049(4) 0.037(4) 0.015(3) 0.016(3) 0.008(3)
C11C 0.044(4) 0.050(4) 0.037(4) 0.016(3) 0.010(3) 0.011(3)
C12C 0.047(3) 0.050(3) 0.036(3) 0.019(3) 0.014(3) 0.005(3)
C13C 0.041(4) 0.055(4) 0.042(3) 0.019(3) 0.012(3) 0.005(3)
C14C 0.044(4) 0.059(4) 0.040(3) 0.021(3) 0.005(3) 0.005(4)
C15C 0.039(3) 0.044(3) 0.033(3) 0.008(3) 0.008(3) 0.005(3)
O1C 0.044(4) 0.042(5) 0.036(4) 0.006(4) 0.012(3) 0.004(3)
O2C 0.036(3) 0.047(5) 0.027(4) 0.008(4) 0.009(3) 0.002(4)
C3D 0.055(4) 0.037(3) 0.027(3) -0.010(3) 0.008(3) -0.004(3)
C4D 0.057(4) 0.047(4) 0.035(3) -0.011(3) 0.017(3) -0.005(3)
C5D 0.048(4) 0.048(4) 0.042(4) -0.017(3) 0.011(3) -0.001(3)
C6D 0.040(3) 0.048(3) 0.034(3) -0.018(3) 0.008(3) 0.005(3)
C7D 0.041(4) 0.048(4) 0.030(4) -0.021(3) 0.014(3) -0.006(3)
C8D 0.051(4) 0.042(4) 0.031(4) -0.016(4) 0.013(4) -0.012(4)
C9D 0.027(3) 0.046(3) 0.031(3) -0.016(3) 0.006(3) 0.000(3)
C10D 0.026(3) 0.048(4) 0.042(3) -0.026(3) 0.009(3) 0.004(3)
C11D 0.031(4) 0.050(4) 0.046(3) -0.027(3) 0.004(3) 0.006(3)
C12D 0.034(3) 0.048(3) 0.040(3) -0.023(3) 0.006(3) 0.000(3)
C13D 0.025(3) 0.053(4) 0.043(3) -0.024(3) 0.015(3) -0.003(3)
C14D 0.030(3) 0.050(4) 0.036(3) -0.019(3) 0.007(3) -0.005(3)
C15D 0.028(3) 0.038(3) 0.025(3) -0.008(3) 0.014(3) 0.002(3)
O1D 0.038(3) 0.044(5) 0.021(4) 0.005(4) 0.003(3) -0.003(3)
O2D 0.026(3) 0.043(4) 0.028(4) -0.004(3) 0.014(3) -0.007(3)
N1 0.023(2) 0.035(2) 0.026(2) -0.0023(19) 0.0107(19) -0.0050(19)
N2 0.024(2) 0.039(3) 0.030(2) -0.009(2) 0.0058(19) -0.003(2)
Zn1 0.0178(3) 0.0363(4) 0.0229(3) -0.0023(3) 0.0111(2) 0.0014(3)
Zn2 0.0181(3) 0.0367(4) 0.0217(3) -0.0023(3) 0.0082(2) 0.0002(3)

loop_
_atom_type_symbol
_atom_type_description
_atom_type_scat_dispersion_real
_atom_type_scat_dispersion_imag
_atom_type_scat_source
C C 0.0033 0.0016 'International Tables Vol C Tables 4.2.6.8 and 6.1.1.4'
H H 0.0000 0.0000 'International Tables Vol C Tables 4.2.6.8 and 6.1.1.4'
N N 0.0061 0.0033 'International Tables Vol C Tables 4.2.6.8 and 6.1.1.4'
O O 0.0106 0.0060 'International Tables Vol C Tables 4.2.6.8 and 6.1.1.4'
Zn Zn 0.2839 1.4301 'International Tables Vol C Tables 4.2.6.8 and 6.1.1.4'

loop_
_geom_angle_atom_site_label_1
_geom_angle_atom_site_label_2
_geom_angle_atom_site_label_3
_geom_angle
_geom_angle_site_symmetry_1
_geom_angle_site_symmetry_3
N1 C16 C17 124.2(5) . .
N1 C16 H16A 117.9 . .
C17 C16 H16A 117.9 . .
C18 C17 C16 119.3(5) . .
C18 C17 H17A 120.4 . .
C16 C17 H17A 120.4 . .
C17 C18 C19 117.1(5) . .
C17 C18 C23 121.2(5) . .
C19 C18 C23 121.6(5) . .
C20 C19 C18 119.9(5) . .
C20 C19 H19A 120.1 . .
C18 C19 H19A 120.1 . .
N1 C20 C19 123.1(5) . .
N1 C20 H20A 118.4 . .
C19 C20 H20A 118.4 . .
N2 C21 C22 126.5(6) . .
N2 C21 H21A 116.7 . .
C22 C21 H21A 116.7 . .
C21 C22 C23 117.8(6) . .
C21 C22 H22A 121.1 . .
C23 C22 H22A 121.1 . .
C24 C23 C22 117.7(5) . .
C24 C23 C18 120.6(5) . .
C22 C23 C18 121.5(5) . .
C23 C24 C25 119.6(6) . .
C23 C24 H24A 120.2 . .
C25 C24 H24A 120.2 . .
N2 C25 C24 122.2(6) . .
N2 C25 H25A 118.9 . .
C24 C25 H25A 118.9 . .
C2' C1' C3F 121.9(5) . .
C2' C1' C3E 122.3(5) . .
C3F C1' C3E 115.4(4) . .
C1' C2' C3H 121.9(5) . .
C1' C2' C3G 123.7(5) . .
C3H C2' C3G 114.4(4) . .
C4E C3E C8E 120.0 . .
C4E C3E C1' 118.5(4) . .
C8E C3E C1' 121.5(4) . .
C3E C4E C5E 120.0 . .
C3E C4E H4EA 120.0 . .
C5E C4E H4EA 120.0 . .
C6E C5E C4E 120.0 . .
C6E C5E H5EA 120.0 . .
C4E C5E H5EA 120.0 . .
C5E C6E C7E 120.0 . .
C5E C6E C12E 118.7 . .
C7E C6E C12E 120.8 . .
C8E C7E C6E 120.0 . .
C8E C7E H7EA 120.0 . .
C6E C7E H7EA 120.0 . .
C7E C8E C3E 120.0 . .
C7E C8E H8EA 120.0 . .
C3E C8E H8EA 120.0 . .
C10E C9E C14E 120.0 . .
C10E C9E C15E 121.2(4) . .
C14E C9E C15E 118.8(4) . .
C9E C10E C11E 120.0 . .
C9E C10E H10A 120.0 . .
C11E C10E H10A 120.0 . .
C12E C11E C10E 120.0 . .
C12E C11E H11A 120.0 . .
C10E C11E H11A 120.0 . .
C11E C12E C13E 120.0 . .
C11E C12E C6E 119.4 . .
C13E C12E C6E 120.6 . .
C14E C13E C12E 120.0 . .
C14E C13E H13A 120.0 . .
C12E C13E H13A 120.0 . .
C13E C14E C9E 120.0 . .
C13E C14E H14A 120.0 . .
C9E C14E H14A 120.0 . .
O1E C15E O2E 126.0(8) . .
O1E C15E C9E 116.6(7) . .
O2E C15E C9E 117.3(7) . .
C15E O1E Zn1 130.8(10) . .
C15E O2E Zn2 120.2(9) . .
C4F C3F C8F 120.0 . .
C4F C3F C1' 120.9(4) . .
C8F C3F C1' 119.0(4) . .
C3F C4F C5F 120.0 . .
C3F C4F H4FA 120.0 . .
C5F C4F H4FA 120.0 . .
C4F C5F C6F 120.0 . .
C4F C5F H5FA 120.0 . .
C6F C5F H5FA 120.0 . .
C7F C6F C5F 120.0 . .
C7F C6F C12F 119.2 . .
C5F C6F C12F 120.5 . .
C6F C7F C8F 120.0 . .
C6F C7F H7FA 120.0 . .
C8F C7F H7FA 120.0 . .
C7F C8F C3F 120.0 . .
C7F C8F H8FA 120.0 . .
C3F C8F H8FA 120.0 . .
C10F C9F C14F 120.0 . .
C10F C9F C15F 121.5(4) . .
C14F C9F C15F 118.4(4) . .
C9F C10F C11F 120.0 . .
C9F C10F H10B 120.0 . .
C11F C10F H10B 120.0 . .
C12F C11F C10F 120.0 . .
C12F C11F H11B 120.0 . .
C10F C11F H11B 120.0 . .
C11F C12F C13F 120.0 . .
C11F C12F C6F 121.0 . .
C13F C12F C6F 118.9 . .
C12F C13F C14F 120.0 . .
C12F C13F H13B 120.0 . .
C14F C13F H13B 120.0 . .
C13F C14F C9F 120.0 . .
C13F C14F H14B 120.0 . .
C9F C14F H14B 120.0 . .
O1F C15F O2F 126.1(9) . .
O1F C15F C9F 117.7(8) . .
O2F C15F C9F 116.0(8) . .
C15F O1F Zn1 122.3(10) . 1_554
C15F O2F Zn2 129.1(10) . 1_554
C4G C3G C8G 120.0 . .
C4G C3G C2' 121.6(4) . .
C8G C3G C2' 118.4(4) . .
C5G C4G C3G 120.0 . .
C5G C4G H4GA 120.0 . .
C3G C4G H4GA 120.0 . .
C4G C5G C6G 120.0 . .
C4G C5G H5GA 120.0 . .
C6G C5G H5GA 120.0 . .
C7G C6G C5G 120.0 . .
C7G C6G C12G 118.5 . .
C5G C6G C12G 121.5 . .
C6G C7G C8G 120.0 . .
C6G C7G H7GA 120.0 . .
C8G C7G H7GA 120.0 . .
C7G C8G C3G 120.0 . .
C7G C8G H8GA 120.0 . .
C3G C8G H8GA 120.0 . .
C10G C9G C14G 120.0 . .
C10G C9G C15G 119.3(5) . .
C14G C9G C15G 120.6(5) . .
C11G C10G C9G 120.0 . .
C11G C10G H10C 120.0 . .
C9G C10G H10C 120.0 . .
C10G C11G C12G 120.0 . .
C10G C11G H11C 120.0 . .
C12G C11G H11C 120.0 . .
C11G C12G C13G 120.0 . .
C11G C12G C6G 118.5 . .
C13G C12G C6G 121.5 . .
C12G C13G C14G 120.0 . .
C12G C13G H13C 120.0 . .
C14G C13G H13C 120.0 . .
C13G C14G C9G 120.0 . .
C13G C14G H14C 120.0 . .
C9G C14G H14C 120.0 . .
O2G C15G O1G 124.7(9) . .
O2G C15G C9G 117.7(8) . .
O1G C15G C9G 117.4(8) . .
C15G O1G Zn1 125.9(10) . 1_545
C15G O2G Zn2 126.1(9) . 1_545
C4H C3H C8H 120.0 . .
C4H C3H C2' 120.9(4) . .
C8H C3H C2' 119.1(4) . .
C5H C4H C3H 120.0 . .
C5H C4H H4HA 120.0 . .
C3H C4H H4HA 120.0 . .
C4H C5H C6H 120.0 . .
C4H C5H H5HA 120.0 . .
C6H C5H H5HA 120.0 . .
C7H C6H C5H 120.0 . .
C7H C6H C12H 119.5 . .
C5H C6H C12H 120.5 . .
C6H C7H C8H 120.0 . .
C6H C7H H7HA 120.0 . .
C8H C7H H7HA 120.0 . .
C7H C8H C3H 120.0 . .
C7H C8H H8HA 120.0 . .
C3H C8H H8HA 120.0 . .
C10H C9H C14H 120.0 . .
C10H C9H C15H 121.1(5) . .
C14H C9H C15H 118.9(5) . .
C11H C10H C9H 120.0 . .
C11H C10H H10D 120.0 . .
C9H C10H H10D 120.0 . .
C12H C11H C10H 120.0 . .
C12H C11H H11D 120.0 . .
C10H C11H H11D 120.0 . .
C13H C12H C11H 120.0 . .
C13H C12H C6H 119.6 . .
C11H C12H C6H 120.4 . .
C12H C13H C14H 120.0 . .
C12H C13H H13D 120.0 . .
C14H C13H H13D 120.0 . .
C13H C14H C9H 120.0 . .
C13H C14H H14D 120.0 . .
C9H C14H H14D 120.0 . .
O1H C15H O2H 125.1(8) . .
O1H C15H C9H 118.3(7) . .
O2H C15H C9H 116.4(7) . .
C15H O1H Zn1 117.7(10) . 1_544
C15H O2H Zn2 136.3(11) . 1_544
C2 C1 C3A 122.1(5) . .
C2 C1 C3B 123.0(5) . .
C3A C1 C3B 114.9(4) . .
C1 C2 C3D 120.7(5) . .
C1 C2 C3C 122.8(5) . .
C3D C2 C3C 116.5(4) . .
C8A C3A C4A 118.5(7) . .
C8A C3A C1 121.3(6) . .
C4A C3A C1 120.1(6) . .
C5A C4A C3A 120.5(7) . .
C5A C4A H4AA 119.8 . .
C3A C4A H4AA 119.8 . .
C4A C5A C6A 121.1(7) . .
C4A C5A H5AA 119.4 . .
C6A C5A H5AA 119.4 . .
C7A C6A C5A 117.9(6) . .
C7A C6A C12A 120.7(6) . .
C5A C6A C12A 121.3(6) . .
C6A C7A C8A 121.3(7) . .
C6A C7A H7AA 119.4 . .
C8A C7A H7AA 119.4 . .
C3A C8A C7A 120.3(8) . .
C3A C8A H8AA 119.8 . .
C7A C8A H8AA 119.8 . .
C10A C9A C14A 120.0 . .
C10A C9A C15A 119.5(4) . .
C14A C9A C15A 120.5(4) . .
C9A C10A C11A 120.0 . .
C9A C10A H10E 120.0 . .
C11A C10A H10E 120.0 . .
C12A C11A C10A 120.0 . .
C12A C11A H11E 120.0 . .
C10A C11A H11E 120.0 . .
C11A C12A C13A 120.0 . .
C11A C12A C6A 120.1(4) . .
C13A C12A C6A 119.9(4) . .
C14A C13A C12A 120.0 . .
C14A C13A H13E 120.0 . .
C12A C13A H13E 120.0 . .
C13A C14A C9A 120.0 . .
C13A C14A H14E 120.0 . .
C9A C14A H14E 120.0 . .
O2A C15A O1A 125.5(7) . .
O2A C15A C9A 119.0(6) . .
O1A C15A C9A 115.5(7) . .
C15A O1A Zn1 133.0(9) . .
C15A O2A Zn2 121.5(8) . .
C4B C3B C8B 120.0 . .
C4B C3B C1 121.6(3) . .
C8B C3B C1 118.4(3) . .
C3B C4B C5B 120.0 . .
C3B C4B H4BA 120.0 . .
C5B C4B H4BA 120.0 . .
C6B C5B C4B 120.0 . .
C6B C5B H5BA 120.0 . .
C4B C5B H5BA 120.0 . .
C5B C6B C7B 120.0 . .
C5B C6B C12B 120.6 . .
C7B C6B C12B 119.3 . .
C6B C7B C8B 120.0 . .
C6B C7B H7BA 120.0 . .
C8B C7B H7BA 120.0 . .
C7B C8B C3B 120.0 . .
C7B C8B H8BA 120.0 . .
C3B C8B H8BA 120.0 . .
C10B C9B C14B 120.0 . .
C10B C9B C15B 118.3(4) . .
C14B C9B C15B 121.6(4) . .
C9B C10B C11B 120.0 . .
C9B C10B H10F 120.0 . .
C11B C10B H10F 120.0 . .
C12B C11B C10B 120.0 . .
C12B C11B H11F 120.0 . .
C10B C11B H11F 120.0 . .
C11B C12B C13B 120.0 . .
C11B C12B C6B 118.6 . .
C13B C12B C6B 121.3 . .
C14B C13B C12B 120.0 . .
C14B C13B H13F 120.0 . .
C12B C13B H13F 120.0 . .
C13B C14B C9B 120.0 . .
C13B C14B H14F 120.0 . .
C9B C14B H14F 120.0 . .
O2B C15B O1B 125.0(8) . .
O2B C15B C9B 118.2(7) . .
O1B C15B C9B 116.7(7) . .
C15B O1B Zn1 127.4(8) . 1_554
C15B O2B Zn2 123.9(7) . 1_554
C4C C3C C8C 120.0 . .
C4C C3C C2 122.0(3) . .
C8C C3C C2 118.0(3) . .
C5C C4C C3C 120.0 . .
C5C C4C H4CA 120.0 . .
C3C C4C H4CA 120.0 . .
C6C C5C C4C 120.0 . .
C6C C5C H5CA 120.0 . .
C4C C5C H5CA 120.0 . .
C7C C6C C5C 120.0 . .
C7C C6C C12C 118.9 . .
C5C C6C C12C 121.1 . .
C6C C7C C8C 120.0 . .
C6C C7C H7CA 120.0 . .
C8C C7C H7CA 120.0 . .
C7C C8C C3C 120.0 . .
C7C C8C H8CA 120.0 . .
C3C C8C H8CA 120.0 . .
C10C C9C C14C 120.0 . .
C10C C9C C15C 120.5(4) . .
C14C C9C C15C 119.4(4) . .
C9C C10C C11C 120.0 . .
C9C C10C H10G 120.0 . .
C11C C10C H10G 120.0 . .
C10C C11C C12C 120.0 . .
C10C C11C H11G 120.0 . .
C12C C11C H11G 120.0 . .
C13C C12C C11C 120.0 . .
C13C C12C C6C 118.8 . .
C11C C12C C6C 121.1 . .
C12C C13C C14C 120.0 . .
C12C C13C H13G 120.0 . .
C14C C13C H13G 120.0 . .
C13C C14C C9C 120.0 . .
C13C C14C H14G 120.0 . .
C9C C14C H14G 120.0 . .
O2C C15C O1C 125.5(8) . .
O2C C15C C9C 116.9(7) . .
O1C C15C C9C 117.2(8) . .
C15C O1C Zn1 134.4(10) . 1_545
C15C O2C Zn2 118.4(8) . 1_545
C4D C3D C8D 120.0 . .
C4D C3D C2 119.0(4) . .
C8D C3D C2 121.0(4) . .
C3D C4D C5D 120.0 . .
C3D C4D H4DA 120.0 . .
C5D C4D H4DA 120.0 . .
C4D C5D C6D 120.0 . .
C4D C5D H5DA 120.0 . .
C6D C5D H5DA 120.0 . .
C7D C6D C5D 120.0 . .
C7D C6D C12D 120.2 . .
C5D C6D C12D 119.7 . .
C6D C7D C8D 120.0 . .
C6D C7D H7DA 120.0 . .
C8D C7D H7DA 120.0 . .
C7D C8D C3D 120.0 . .
C7D C8D H8DA 120.0 . .
C3D C8D H8DA 120.0 . .
C10D C9D C14D 120.0 . .
C10D C9D C15D 119.6(4) . .
C14D C9D C15D 120.3(4) . .
C9D C10D C11D 120.0 . .
C9D C10D H10H 120.0 . .
C11D C10D H10H 120.0 . .
C12D C11D C10D 120.0 . .
C12D C11D H11H 120.0 . .
C10D C11D H11H 120.0 . .
C13D C12D C11D 120.0 . .
C13D C12D C6D 120.2 . .
C11D C12D C6D 119.8 . .
C12D C13D C14D 120.0 . .
C12D C13D H13H 120.0 . .
C14D C13D H13H 120.0 . .
C13D C14D C9D 120.0 . .
C13D C14D H14H 120.0 . .
C9D C14D H14H 120.0 . .
O2D C15D O1D 125.8(8) . .
O2D C15D C9D 116.5(7) . .
O1D C15D C9D 117.6(7) . .
C15D O1D Zn1 118.6(9) . 1_544
C15D O2D Zn2 134.6(9) . 1_544
C16 N1 C20 116.4(5) . .
C16 N1 Zn1 122.0(3) . .
C20 N1 Zn1 121.6(4) . .
C21 N2 C25 115.9(5) . .
C21 N2 Zn2 124.7(4) . 1_655
C25 N2 Zn2 119.3(4) . 1_655
O1C Zn1 O1A 80.7(6) 1_565 .
O1C Zn1 O1D 88.2(7) 1_565 1_566
O1A Zn1 O1D 161.9(6) . 1_566
O1C Zn1 N1 97.4(5) 1_565 .
O1A Zn1 N1 95.6(4) . .
O1D Zn1 N1 100.0(4) 1_566 .
O1C Zn1 O1B 155.8(6) 1_565 1_556
O1A Zn1 O1B 97.0(5) . 1_556
O1D Zn1 O1B 87.3(6) 1_566 1_556
N1 Zn1 O1B 106.7(4) . 1_556
O1C Zn1 O1H 96.2(7) 1_565 1_566
O1A Zn1 O1H 163.1(6) . 1_566
O1D Zn1 O1H 8.4(9) 1_566 1_566
N1 Zn1 O1H 101.3(5) . 1_566
O1B Zn1 O1H 78.9(6) 1_556 1_566
O1C Zn1 O1F 155.9(6) 1_565 1_556
O1A Zn1 O1F 88.3(6) . 1_556
O1D Zn1 O1F 96.4(6) 1_566 1_556
N1 Zn1 O1F 105.0(4) . 1_556
O1B Zn1 O1F 9.1(7) 1_556 1_556
O1H Zn1 O1F 88.1(7) 1_566 1_556
O1C Zn1 O1E 88.4(7) 1_565 .
O1A Zn1 O1E 8.8(8) . .
O1D Zn1 O1E 161.3(6) 1_566 .
N1 Zn1 O1E 98.7(4) . .
O1B Zn1 O1E 88.3(6) 1_556 .
O1H Zn1 O1E 158.7(7) 1_566 .
O1F Zn1 O1E 79.6(6) 1_556 .
O1C Zn1 O1G 6.7(10) 1_565 1_565
O1A Zn1 O1G 87.3(6) . 1_565
O1D Zn1 O1G 81.9(7) 1_566 1_565
N1 Zn1 O1G 96.5(5) . 1_565
O1B Zn1 O1G 155.8(6) 1_556 1_565
O1H Zn1 O1G 90.0(8) 1_566 1_565
O1F Zn1 O1G 158.4(6) 1_556 1_565
O1E Zn1 O1G 95.1(7) . 1_565
O1C Zn1 Zn2 75.5(4) 1_565 .
O1A Zn1 Zn2 76.5(4) . .
O1D Zn1 Zn2 87.0(4) 1_566 .
N1 Zn1 Zn2 170.04(12) . .
O1B Zn1 Zn2 80.5(3) 1_556 .
O1H Zn1 Zn2 86.7(5) 1_566 .
O1F Zn1 Zn2 81.1(4) 1_556 .
O1E Zn1 Zn2 74.3(4) . .
O1G Zn1 Zn2 77.3(4) 1_565 .
O2F Zn2 O2G 162.2(6) 1_556 1_565
O2F Zn2 O2E 89.2(5) 1_556 .
O2G Zn2 O2E 88.0(5) 1_565 .
O2F Zn2 N2 95.6(5) 1_556 1_455
O2G Zn2 N2 102.2(4) 1_565 1_455
O2E Zn2 N2 100.9(4) . 1_455
O2F Zn2 O2H 74.9(5) 1_556 1_566
O2G Zn2 O2H 101.5(6) 1_565 1_566
O2E Zn2 O2H 156.1(6) . 1_566
N2 Zn2 O2H 98.4(5) 1_455 1_566
O2F Zn2 O2D 85.8(5) 1_556 1_566
O2G Zn2 O2D 90.7(5) 1_565 1_566
O2E Zn2 O2D 159.7(6) . 1_566
N2 Zn2 O2D 99.2(4) 1_455 1_566
O2H Zn2 O2D 11.0(7) 1_566 1_566
O2F Zn2 O2A 99.8(5) 1_556 .
O2G Zn2 O2A 76.2(5) 1_565 .
O2E Zn2 O2A 12.0(5) . .
N2 Zn2 O2A 105.1(4) 1_455 .
O2H Zn2 O2A 156.4(6) 1_566 .
O2D Zn2 O2A 154.3(5) 1_566 .
O2F Zn2 O2C 161.4(6) 1_556 1_565
O2G Zn2 O2C 11.6(6) 1_565 1_565
O2E Zn2 O2C 99.5(5) . 1_565
N2 Zn2 O2C 98.7(4) 1_455 1_565
O2H Zn2 O2C 91.3(5) 1_566 1_565
O2D Zn2 O2C 80.4(5) 1_566 1_565
O2A Zn2 O2C 87.8(4) . 1_565
O2F Zn2 O2B 11.1(5) 1_556 1_556
O2G Zn2 O2B 158.3(5) 1_565 1_556
O2E Zn2 O2B 78.1(4) . 1_556
N2 Zn2 O2B 96.9(3) 1_455 1_556
O2H Zn2 O2B 85.7(5) 1_566 1_556
O2D Zn2 O2B 96.4(4) 1_566 1_556
O2A Zn2 O2B 88.9(4) . 1_556
O2C Zn2 O2B 164.4(5) 1_565 1_556
O2F Zn2 Zn1 79.5(4) 1_556 .
O2G Zn2 Zn1 82.8(4) 1_565 .
O2E Zn2 Zn1 86.6(4) . .
N2 Zn2 Zn1 171.06(12) 1_455 .
O2H Zn2 Zn1 73.2(5) 1_566 .
O2D Zn2 Zn1 73.1(4) 1_566 .
O2A Zn2 Zn1 83.2(3) . .
O2C Zn2 Zn1 84.7(4) 1_565 .
O2B Zn2 Zn1 79.8(3) 1_556 .

loop_
_geom_bond_atom_site_label_1
_geom_bond_atom_site_label_2
_geom_bond_distance
_geom_bond_site_symmetry_2
C16 N1 1.321(6) .
C16 C17 1.391(7) .
C16 H16A 0.9500 .
C17 C18 1.371(7) .
C17 H17A 0.9500 .
C18 C19 1.388(7) .
C18 C23 1.503(7) .
C19 C20 1.380(8) .
C19 H19A 0.9500 .
C20 N1 1.345(7) .
C20 H20A 0.9500 .
C21 N2 1.305(7) .
C21 C22 1.360(8) .
C21 H21A 0.9500 .
C22 C23 1.379(8) .
C22 H22A 0.9500 .
C23 C24 1.364(8) .
C24 C25 1.402(9) .
C24 H24A 0.9500 .
C25 N2 1.331(7) .
C25 H25A 0.9500 .
C1' C2' 1.362(9) .
C1' C3F 1.515(6) .
C1' C3E 1.516(6) .
C2' C3H 1.513(6) .
C2' C3G 1.514(6) .
C3E C4E 1.3900 .
C3E C8E 1.3900 .
C4E C5E 1.3900 .
C4E H4EA 0.9500 .
C5E C6E 1.3900 .
C5E H5EA 0.9500 .
C6E C7E 1.3900 .
C6E C12E 1.5248 .
C7E C8E 1.3900 .
C7E H7EA 0.9500 .
C8E H8EA 0.9500 .
C9E C10E 1.3900 .
C9E C14E 1.3900 .
C9E C15E 1.524(7) .
C10E C11E 1.3900 .
C10E H10A 0.9500 .
C11E C12E 1.3900 .
C11E H11A 0.9500 .
C12E C13E 1.3900 .
C13E C14E 1.3900 .
C13E H13A 0.9500 .
C14E H14A 0.9500 .
C15E O1E 1.254(9) .
C15E O2E 1.263(9) .
O1E Zn1 2.116(11) .
O2E Zn2 2.003(11) .
C3F C4F 1.3900 .
C3F C8F 1.3900 .
C4F C5F 1.3900 .
C4F H4FA 0.9500 .
C5F C6F 1.3900 .
C5F H5FA 0.9500 .
C6F C7F 1.3900 .
C6F C12F 1.5183 .
C7F C8F 1.3900 .
C7F H7FA 0.9500 .
C8F H8FA 0.9500 .
C9F C10F 1.3900 .
C9F C14F 1.3900 .
C9F C15F 1.514(7) .
C10F C11F 1.3900 .
C10F H10B 0.9500 .
C11F C12F 1.3900 .
C11F H11B 0.9500 .
C12F C13F 1.3900 .
C13F C14F 1.3900 .
C13F H13B 0.9500 .
C14F H14B 0.9500 .
C15F O1F 1.265(9) .
C15F O2F 1.283(9) .
O1F Zn1 2.081(12) 1_554
O2F Zn2 1.988(11) 1_554
C3G C4G 1.3900 .
C3G C8G 1.3900 .
C4G C5G 1.3900 .
C4G H4GA 0.9500 .
C5G C6G 1.3900 .
C5G H5GA 0.9500 .
C6G C7G 1.3900 .
C6G C12G 1.5188 .
C7G C8G 1.3900 .
C7G H7GA 0.9500 .
C8G H8GA 0.9500 .
C9G C10G 1.3900 .
C9G C14G 1.3900 .
C9G C15G 1.509(7) .
C10G C11G 1.3900 .
C10G H10C 0.9500 .
C11G C12G 1.3900 .
C11G H11C 0.9500 .
C12G C13G 1.3900 .
C13G C14G 1.3900 .
C13G H13C 0.9500 .
C14G H14C 0.9500 .
C15G O2G 1.270(9) .
C15G O1G 1.279(9) .
O1G Zn1 2.116(12) 1_545
O2G Zn2 1.993(11) 1_545
C3H C4H 1.3900 .
C3H C8H 1.3900 .
C4H C5H 1.3900 .
C4H H4HA 0.9500 .
C5H C6H 1.3900 .
C5H H5HA 0.9500 .
C6H C7H 1.3900 .
C6H C12H 1.5197 .
C7H C8H 1.3900 .
C7H H7HA 0.9500 .
C8H H8HA 0.9500 .
C9H C10H 1.3900 .
C9H C14H 1.3900 .
C9H C15H 1.518(7) .
C10H C11H 1.3900 .
C10H H10D 0.9500 .
C11H C12H 1.3900 .
C11H H11D 0.9500 .
C12H C13H 1.3900 .
C13H C14H 1.3900 .
C13H H13D 0.9500 .
C14H H14D 0.9500 .
C15H O1H 1.253(9) .
C15H O2H 1.264(9) .
O1H Zn1 2.053(12) 1_544
O2H Zn2 2.026(10) 1_544
C1 C2 1.364(8) .
C1 C3A 1.508(7) .
C1 C3B 1.521(6) .
C2 C3D 1.508(6) .
C2 C3C 1.514(6) .
C3A C8A 1.390(8) .
C3A C4A 1.392(8) .
C4A C5A 1.386(8) .
C4A H4AA 0.9500 .
C5A C6A 1.394(8) .
C5A H5AA 0.9500 .
C6A C7A 1.384(8) .
C6A C12A 1.510(6) .
C7A C8A 1.393(8) .
C7A H7AA 0.9500 .
C8A H8AA 0.9500 .
C9A C10A 1.3900 .
C9A C14A 1.3900 .
C9A C15A 1.528(6) .
C10A C11A 1.3900 .
C10A H10E 0.9500 .
C11A C12A 1.3900 .
C11A H11E 0.9500 .
C12A C13A 1.3900 .
C13A C14A 1.3900 .
C13A H13E 0.9500 .
C14A H14E 0.9500 .
C15A O2A 1.244(8) .
C15A O1A 1.263(8) .
O1A Zn1 1.990(9) .
O2A Zn2 2.049(9) .
C3B C4B 1.3900 .
C3B C8B 1.3900 .
C4B C5B 1.3900 .
C4B H4BA 0.9500 .
C5B C6B 1.3900 .
C5B H5BA 0.9500 .
C6B C7B 1.3900 .
C6B C12B 1.5261 .
C7B C8B 1.3900 .
C7B H7BA 0.9500 .
C8B H8BA 0.9500 .
C9B C10B 1.3900 .
C9B C14B 1.3900 .
C9B C15B 1.514(6) .
C10B C11B 1.3900 .
C10B H10F 0.9500 .
C11B C12B 1.3900 .
C11B H11F 0.9500 .
C12B C13B 1.3900 .
C13B C14B 1.3900 .
C13B H13F 0.9500 .
C14B H14F 0.9500 .
C15B O2B 1.272(8) .
C15B O1B 1.281(8) .
O1B Zn1 2.033(10) 1_554
O2B Zn2 2.107(9) 1_554
C3C C4C 1.3900 .
C3C C8C 1.3900 .
C4C C5C 1.3900 .
C4C H4CA 0.9500 .
C5C C6C 1.3900 .
C5C H5CA 0.9500 .
C6C C7C 1.3900 .
C6C C12C 1.5189 .
C7C C8C 1.3900 .
C7C H7CA 0.9500 .
C8C H8CA 0.9500 .
C9C C10C 1.3900 .
C9C C14C 1.3900 .
C9C C15C 1.508(7) .
C10C C11C 1.3900 .
C10C H10G 0.9500 .
C11C C12C 1.3900 .
C11C H11G 0.9500 .
C12C C13C 1.3900 .
C13C C14C 1.3900 .
C13C H13G 0.9500 .
C14C H14G 0.9500 .
C15C O2C 1.269(8) .
C15C O1C 1.277(8) .
O1C Zn1 1.984(10) 1_545
O2C Zn2 2.059(10) 1_545
C3D C4D 1.3900 .
C3D C8D 1.3900 .
C4D C5D 1.3900 .
C4D H4DA 0.9500 .
C5D C6D 1.3900 .
C5D H5DA 0.9500 .
C6D C7D 1.3900 .
C6D C12D 1.5199 .
C7D C8D 1.3900 .
C7D H7DA 0.9500 .
C8D H8DA 0.9500 .
C9D C10D 1.3900 .
C9D C14D 1.3900 .
C9D C15D 1.522(6) .
C10D C11D 1.3900 .
C10D H10H 0.9500 .
C11D C12D 1.3900 .
C11D H11H 0.9500 .
C12D C13D 1.3900 .
C13D C14D 1.3900 .
C13D H13H 0.9500 .
C14D H14H 0.9500 .
C15D O2D 1.254(8) .
C15D O1D 1.262(8) .
O1D Zn1 1.994(11) 1_544
O2D Zn2 2.038(9) 1_544
N1 Zn1 2.014(4) .
N2 Zn2 2.022(4) 1_655
Zn1 O1C 1.984(10) 1_565
Zn1 O1D 1.994(11) 1_566
Zn1 O1B 2.033(10) 1_556
Zn1 O1H 2.053(12) 1_566
Zn1 O1F 2.081(12) 1_556
Zn1 O1G 2.116(12) 1_565
Zn1 Zn2 2.9343(8) .
Zn2 O2F 1.988(11) 1_556
Zn2 O2G 1.993(11) 1_565
Zn2 N2 2.022(4) 1_455
Zn2 O2H 2.026(10) 1_566
Zn2 O2D 2.038(9) 1_566
Zn2 O2C 2.059(10) 1_565
Zn2 O2B 2.107(9) 1_556

loop_
_platon_squeeze_void_nr
_platon_squeeze_void_average_x
_platon_squeeze_void_average_y
_platon_squeeze_void_average_z
_platon_squeeze_void_volume
_platon_squeeze_void_count_electrons
_platon_squeeze_void_content
1 -0.025 0.010 0.001 2396 530 ' '
